data_7220776
loop_
_publ_author_name
'Arcos-Ramos, Rafael'
'Rodriguez-Molina, Braulio'
'Ramirez-Montes, Pedro'
'Gonzalez-Rodriguez, Edgar'
'Ochoa, Maria'
'Santillan, Rosa'
'Farf\'an, Norberto'
'Garcia-Garibay, Miguel A'

_publ_section_title
;
 Crystalline arrays of molecular rotors with TIPS-trityl and
 phenolic-trityl stators using phenylene, 1,2-difluorophenylene and
 pyridine rotators
;
_journal_name_full 'RSC Adv.'
_journal_paper_doi 10.1039/C5RA07422C
_journal_year 2015
_chemical_formula_sum 'C48 H25 O6'
_chemical_formula_weight 697.68
_chemical_melting_point 524.0(10)
_chemical_name_common
;
1,4-bis-(([3-hydroxy-diphenyl]-phenylmethyl)-ethynyl)-phenylene methanol solvate
;
_chemical_name_systematic
; 
1,4-bis-(([3-hydroxy-diphenyl]-phenylmethyl)-ethynyl)-phenylene methanol solvate
;
_space_group_IT_number 2
_symmetry_cell_setting triclinic
_symmetry_space_group_name_Hall '-P 1'
_symmetry_space_group_name_H-M 'P -1'
_atom_sites_solution_hydrogens geom
_atom_sites_solution_primary direct
_atom_sites_solution_secondary difmap
_audit_creation_method SHELXL-97
_audit_update_record
;
2013-06-10 deposited with the CCDC.
2015-06-15 downloaded from the CCDC.
;
_cell_angle_alpha 75.054(2)
_cell_angle_beta 80.680(2)
_cell_angle_gamma 70.627(2)
_cell_formula_units_Z 1
_cell_length_a 8.5248(10)
_cell_length_b 8.5869(10)
_cell_length_c 14.1894(17)
_cell_measurement_reflns_used 4674
_cell_measurement_temperature 393(2)
_cell_measurement_theta_max 28.276
_cell_measurement_theta_min 2.542
_cell_volume 943.39(19)
_computing_cell_refinement 'Bruker SMART'
_computing_data_collection 'Bruker SMART'
_computing_data_reduction 'Bruker SAINT'
_computing_molecular_graphics 'Bruker SHELXTL'
_computing_publication_material 'Bruker SHELXTL'
_computing_structure_refinement 'SHELXL-97 (Sheldrick, 1997)'
_computing_structure_solution 'SHELXS-97 (Sheldrick, 1990)'
_diffrn_ambient_temperature 393(2)
_diffrn_measured_fraction_theta_full 0.943
_diffrn_measured_fraction_theta_max 0.943
_diffrn_measurement_device_type 'CCD area detector'
_diffrn_measurement_method 'phi and omega scans'
_diffrn_radiation_monochromator graphite
_diffrn_radiation_source 'fine-focus sealed tube'
_diffrn_radiation_type MoK\a
_diffrn_radiation_wavelength 0.71073
_diffrn_reflns_av_R_equivalents 0.0187
_diffrn_reflns_av_sigmaI/netI 0.0269
_diffrn_reflns_limit_h_max 11
_diffrn_reflns_limit_h_min -11
_diffrn_reflns_limit_k_max 11
_diffrn_reflns_limit_k_min -11
_diffrn_reflns_limit_l_max 18
_diffrn_reflns_limit_l_min -18
_diffrn_reflns_number 8564
_diffrn_reflns_theta_full 28.31
_diffrn_reflns_theta_max 28.31
_diffrn_reflns_theta_min 1.49
_exptl_absorpt_coefficient_mu 0.081
_exptl_absorpt_correction_T_max 0.9840
_exptl_absorpt_correction_T_min 0.9382
_exptl_absorpt_correction_type multi-scan
_exptl_absorpt_process_details 'Sadabs (Bruker)'
_exptl_crystal_colour colorless
_exptl_crystal_density_diffrn 1.228
_exptl_crystal_density_meas 0
_exptl_crystal_density_method 'not measured'
_exptl_crystal_description Prism
_exptl_crystal_F_000 361
_exptl_crystal_size_max 0.80
_exptl_crystal_size_mid 0.40
_exptl_crystal_size_min 0.20
_refine_diff_density_max 0.399
_refine_diff_density_min -0.253
_refine_diff_density_rms 0.046
_refine_ls_extinction_method none
_refine_ls_goodness_of_fit_ref 1.050
_refine_ls_hydrogen_treatment mixed
_refine_ls_matrix_type full
_refine_ls_number_parameters 247
_refine_ls_number_reflns 4437
_refine_ls_number_restraints 0
_refine_ls_restrained_S_all 1.050
_refine_ls_R_factor_all 0.0526
_refine_ls_R_factor_gt 0.0431
_refine_ls_shift/su_max 0.000
_refine_ls_shift/su_mean 0.000
_refine_ls_structure_factor_coef Fsqd
_refine_ls_weighting_details 'calc w=1/[\s^2^(Fo^2^)+(0.0614P)^2^+0.3652P] where P=(Fo^2^+2Fc^2^)/3'
_refine_ls_weighting_scheme calc
_refine_ls_wR_factor_gt 0.1165
_refine_ls_wR_factor_ref 0.1231
_reflns_number_gt 3695
_reflns_number_total 4437
_reflns_threshold_expression >2sigma(I)
_cod_data_source_file c5ra07422c2.cif
_cod_data_source_block gg3604sm
_cod_depositor_comments
;
The following automatic conversions were performed:

'_chemical_melting_point' value '
523-525 ' was changed to '524.0(10)' - the average value was taken
and precision was estimated.

'_symmetry_cell_setting' value 'Triclinic' changed to 'triclinic'
according to
/usr/data/users/saulius/crontab/automatic-downloads/rss-feeds/RSC/lib/dictionaries/cif_core.dic
dictionary named 'cif_core.dic' version 2.4.2 from 2011-04-26.

'_exptl_absorpt_correction_type' value 'Multi-Scan' changed to
'multi-scan' according to
/usr/data/users/saulius/crontab/automatic-downloads/rss-feeds/RSC/lib/dictionaries/cif_core.dic
dictionary named 'cif_core.dic' version 2.4.2 from 2011-04-26.

Automatic conversion script
Id: cif_fix_values 3271 2015-04-21 07:52:19Z andrius 
;
_cod_original_sg_symbol_H-M P-1
_cod_database_code 7220776

loop_
_symmetry_equiv_pos_as_xyz
'x, y, z'
'-x, -y, -z'

loop_
_atom_site_label
_atom_site_type_symbol
_atom_site_fract_x
_atom_site_fract_y
_atom_site_fract_z
_atom_site_U_iso_or_equiv
_atom_site_adp_type
_atom_site_occupancy
_atom_site_symmetry_multiplicity
_atom_site_calc_flag
_atom_site_refinement_flags
O1S O 0.61755(15) 0.31786(14) 0.08834(8) 0.0359(3) Uani 1 1 d .
H1S H 0.5275 0.3294 0.0696 0.054 Uiso 1 1 calc R
O1 O 0.69544(14) 0.58877(13) -0.01940(7) 0.0303(2) Uani 1 1 d .
H1 H 0.6886 0.5002 0.0178 0.045 Uiso 1 1 calc R
C1 C 0.35042(16) 1.10628(16) 0.46239(9) 0.0206(3) Uani 1 1 d .
H1A H 0.2509 1.1774 0.4369 0.025 Uiso 1 1 calc R
C2 C 0.46522(16) 1.00005(16) 0.40788(9) 0.0207(3) Uani 1 1 d .
H2 H 0.4416 0.9998 0.3462 0.025 Uiso 1 1 calc R
C3 C 0.61662(15) 0.89286(15) 0.44432(9) 0.0178(2) Uani 1 1 d .
C4 C 0.73729(15) 0.78729(15) 0.38543(9) 0.0185(2) Uani 1 1 d .
C5 C 0.83686(15) 0.70355(15) 0.33414(8) 0.0168(2) Uani 1 1 d .
C6 C 0.95528(14) 0.60601(14) 0.26579(8) 0.0149(2) Uani 1 1 d .
C7 C 0.88419(14) 0.68528(15) 0.16461(8) 0.0167(2) Uani 1 1 d .
C8 C 0.82980(15) 0.59470(15) 0.11567(9) 0.0183(2) Uani 1 1 d .
H8 H 0.8426 0.4805 0.1415 0.022 Uiso 1 1 calc R
C9 C 0.75588(16) 0.67441(17) 0.02775(9) 0.0218(3) Uani 1 1 d .
C10 C 0.73814(17) 0.84323(18) -0.01253(9) 0.0260(3) Uani 1 1 d .
H10 H 0.6889 0.8959 -0.0711 0.031 Uiso 1 1 calc R
C11 C 0.79479(19) 0.93317(17) 0.03566(10) 0.0280(3) Uani 1 1 d .
H11 H 0.7852 1.0464 0.0085 0.034 Uiso 1 1 calc R
C12 C 0.86561(17) 0.85614(16) 0.12387(10) 0.0235(3) Uani 1 1 d .
H12 H 0.9009 0.9186 0.1561 0.028 Uiso 1 1 calc R
C13 C 0.96842(15) 0.41673(15) 0.29943(8) 0.0162(2) Uani 1 1 d .
C14 C 0.86345(17) 0.35915(16) 0.37602(9) 0.0220(3) Uani 1 1 d .
H14 H 0.7847 0.4356 0.4090 0.026 Uiso 1 1 calc R
C15 C 0.87471(19) 0.18795(17) 0.40403(10) 0.0276(3) Uani 1 1 d .
H15 H 0.8045 0.1508 0.4559 0.033 Uiso 1 1 calc R
C16 C 0.98997(18) 0.07340(17) 0.35489(10) 0.0269(3) Uani 1 1 d .
H16 H 0.9969 -0.0406 0.3733 0.032 Uiso 1 1 calc R
C17 C 1.09527(17) 0.12930(16) 0.27802(10) 0.0245(3) Uani 1 1 d .
H17 H 1.1724 0.0526 0.2445 0.029 Uiso 1 1 calc R
C18 C 1.08600(16) 0.29970(16) 0.25086(9) 0.0202(3) Uani 1 1 d .
H18 H 1.1585 0.3359 0.2001 0.024 Uiso 1 1 calc R
C19 C 1.12907(15) 0.62655(15) 0.26640(9) 0.0167(2) Uani 1 1 d .
C20 C 1.22600(16) 0.66723(16) 0.18089(9) 0.0214(3) Uani 1 1 d .
H20 H 1.1880 0.6806 0.1206 0.026 Uiso 1 1 calc R
C21 C 1.37992(17) 0.68820(18) 0.18470(11) 0.0274(3) Uani 1 1 d .
H21 H 1.4432 0.7170 0.1269 0.033 Uiso 1 1 calc R
C22 C 1.43909(17) 0.66650(19) 0.27365(11) 0.0298(3) Uani 1 1 d .
H22 H 1.5415 0.6814 0.2760 0.036 Uiso 1 1 calc R
C23 C 1.34480(18) 0.6223(2) 0.35947(11) 0.0316(3) Uani 1 1 d .
H23 H 1.3848 0.6060 0.4196 0.038 Uiso 1 1 calc R
C24 C 1.19081(16) 0.60231(18) 0.35605(10) 0.0245(3) Uani 1 1 d .
H24 H 1.1284 0.5725 0.4140 0.029 Uiso 1 1 calc R
C1S C 0.6172(2) 0.2457(2) 0.19085(12) 0.0417(4) Uani 1 1 d .
H1S1 H 0.7213 0.2356 0.2132 0.063 Uiso 1 1 calc R
H1S2 H 0.6030 0.1357 0.2033 0.063 Uiso 1 1 calc R
H1S3 H 0.5272 0.3172 0.2250 0.063 Uiso 1 1 calc R

loop_
_atom_site_aniso_label
_atom_site_aniso_U_11
_atom_site_aniso_U_22
_atom_site_aniso_U_33
_atom_site_aniso_U_23
_atom_site_aniso_U_13
_atom_site_aniso_U_12
O1S 0.0416(6) 0.0320(6) 0.0360(6) -0.0027(5) -0.0109(5) -0.0137(5)
O1 0.0388(6) 0.0352(6) 0.0218(5) -0.0047(4) -0.0082(4) -0.0164(5)
C1 0.0182(6) 0.0216(6) 0.0202(6) -0.0066(5) -0.0018(5) -0.0022(5)
C2 0.0218(6) 0.0236(6) 0.0175(6) -0.0083(5) -0.0005(5) -0.0055(5)
C3 0.0183(6) 0.0175(5) 0.0185(6) -0.0069(4) 0.0031(4) -0.0065(5)
C4 0.0187(6) 0.0198(6) 0.0186(6) -0.0057(5) -0.0011(4) -0.0070(5)
C5 0.0166(6) 0.0177(5) 0.0171(5) -0.0048(4) -0.0012(4) -0.0059(4)
C6 0.0151(5) 0.0160(5) 0.0140(5) -0.0053(4) 0.0003(4) -0.0042(4)
C7 0.0144(5) 0.0187(6) 0.0158(5) -0.0050(4) 0.0007(4) -0.0032(4)
C8 0.0191(6) 0.0190(6) 0.0168(6) -0.0039(4) -0.0009(4) -0.0061(5)
C9 0.0213(6) 0.0288(7) 0.0165(6) -0.0066(5) -0.0007(5) -0.0083(5)
C10 0.0280(7) 0.0284(7) 0.0171(6) -0.0002(5) -0.0051(5) -0.0051(6)
C11 0.0344(7) 0.0192(6) 0.0260(7) 0.0007(5) -0.0056(6) -0.0052(6)
C12 0.0275(7) 0.0195(6) 0.0235(6) -0.0054(5) -0.0043(5) -0.0057(5)
C13 0.0185(6) 0.0160(5) 0.0147(5) -0.0037(4) -0.0043(4) -0.0044(5)
C14 0.0255(6) 0.0220(6) 0.0184(6) -0.0045(5) 0.0007(5) -0.0081(5)
C15 0.0352(8) 0.0250(7) 0.0230(6) -0.0003(5) 0.0004(5) -0.0150(6)
C16 0.0369(8) 0.0166(6) 0.0283(7) -0.0007(5) -0.0104(6) -0.0093(6)
C17 0.0281(7) 0.0188(6) 0.0264(7) -0.0084(5) -0.0070(5) -0.0021(5)
C18 0.0209(6) 0.0193(6) 0.0193(6) -0.0049(5) -0.0011(5) -0.0044(5)
C19 0.0152(5) 0.0153(5) 0.0202(6) -0.0075(4) -0.0004(4) -0.0030(4)
C20 0.0201(6) 0.0231(6) 0.0211(6) -0.0074(5) 0.0008(5) -0.0059(5)
C21 0.0201(6) 0.0301(7) 0.0323(7) -0.0094(6) 0.0055(5) -0.0098(5)
C22 0.0162(6) 0.0360(8) 0.0433(8) -0.0195(6) -0.0001(6) -0.0089(6)
C23 0.0231(7) 0.0448(9) 0.0313(7) -0.0169(6) -0.0063(5) -0.0077(6)
C24 0.0211(6) 0.0331(7) 0.0205(6) -0.0093(5) -0.0006(5) -0.0079(5)
C1S 0.0567(11) 0.0297(8) 0.0358(9) -0.0018(7) -0.0122(8) -0.0096(7)

loop_
_atom_type_symbol
_atom_type_description
_atom_type_scat_dispersion_real
_atom_type_scat_dispersion_imag
_atom_type_scat_source
C C 0.0033 0.0016 'International Tables Vol C Tables 4.2.6.8 and 6.1.1.4'
H H 0.0000 0.0000 'International Tables Vol C Tables 4.2.6.8 and 6.1.1.4'
O O 0.0106 0.0060 'International Tables Vol C Tables 4.2.6.8 and 6.1.1.4'

loop_
_geom_angle_atom_site_label_1
_geom_angle_atom_site_label_2
_geom_angle_atom_site_label_3
_geom_angle
_geom_angle_site_symmetry_1
_geom_angle_site_symmetry_3
C1S O1S H1S 109.5 . .
C9 O1 H1 109.5 . .
C2 C1 C3 120.29(11) . 2_676
C2 C1 H1A 119.9 . .
C3 C1 H1A 119.9 2_676 .
C1 C2 C3 120.91(11) . .
C1 C2 H2 119.5 . .
C3 C2 H2 119.5 . .
C1 C3 C2 118.80(11) 2_676 .
C1 C3 C4 120.90(11) 2_676 .
C2 C3 C4 120.28(11) . .
C5 C4 C3 178.04(13) . .
C4 C5 C6 176.81(13) . .
C5 C6 C13 110.46(9) . .
C5 C6 C7 105.32(9) . .
C13 C6 C7 112.01(9) . .
C5 C6 C19 107.96(9) . .
C13 C6 C19 108.94(9) . .
C7 C6 C19 112.03(9) . .
C8 C7 C12 118.92(11) . .
C8 C7 C6 122.14(11) . .
C12 C7 C6 118.84(10) . .
C7 C8 C9 120.24(12) . .
C7 C8 H8 119.9 . .
C9 C8 H8 119.9 . .
O1 C9 C10 118.26(11) . .
O1 C9 C8 121.00(12) . .
C10 C9 C8 120.72(12) . .
C9 C10 C11 119.04(12) . .
C9 C10 H10 120.5 . .
C11 C10 H10 120.5 . .
C12 C11 C10 120.74(13) . .
C12 C11 H11 119.6 . .
C10 C11 H11 119.6 . .
C11 C12 C7 120.33(12) . .
C11 C12 H12 119.8 . .
C7 C12 H12 119.8 . .
C14 C13 C18 118.71(11) . .
C14 C13 C6 121.55(11) . .
C18 C13 C6 119.73(10) . .
C13 C14 C15 120.75(12) . .
C13 C14 H14 119.6 . .
C15 C14 H14 119.6 . .
C16 C15 C14 120.16(13) . .
C16 C15 H15 119.9 . .
C14 C15 H15 119.9 . .
C15 C16 C17 119.68(12) . .
C15 C16 H16 120.2 . .
C17 C16 H16 120.2 . .
C16 C17 C18 120.27(12) . .
C16 C17 H17 119.9 . .
C18 C17 H17 119.9 . .
C17 C18 C13 120.41(12) . .
C17 C18 H18 119.8 . .
C13 C18 H18 119.8 . .
C20 C19 C24 118.74(11) . .
C20 C19 C6 122.34(11) . .
C24 C19 C6 118.92(11) . .
C19 C20 C21 120.49(12) . .
C19 C20 H20 119.8 . .
C21 C20 H20 119.8 . .
C22 C21 C20 120.43(13) . .
C22 C21 H21 119.8 . .
C20 C21 H21 119.8 . .
C21 C22 C23 119.49(12) . .
C21 C22 H22 120.3 . .
C23 C22 H22 120.3 . .
C22 C23 C24 120.29(13) . .
C22 C23 H23 119.9 . .
C24 C23 H23 119.9 . .
C23 C24 C19 120.53(13) . .
C23 C24 H24 119.7 . .
C19 C24 H24 119.7 . .
O1S C1S H1S1 109.5 . .
O1S C1S H1S2 109.5 . .
H1S1 C1S H1S2 109.5 . .
O1S C1S H1S3 109.5 . .
H1S1 C1S H1S3 109.5 . .
H1S2 C1S H1S3 109.5 . .

loop_
_geom_bond_atom_site_label_1
_geom_bond_atom_site_label_2
_geom_bond_distance
_geom_bond_site_symmetry_2
O1S C1S 1.4263(19) .
O1S H1S 0.8200 .
O1 C9 1.3677(16) .
O1 H1 0.8200 .
C1 C2 1.3836(17) .
C1 C3 1.3993(17) 2_676
C1 H1A 0.9300 .
C2 C3 1.4010(18) .
C2 H2 0.9300 .
C3 C1 1.3993(17) 2_676
C3 C4 1.4394(16) .
C4 C5 1.1967(17) .
C5 C6 1.4840(16) .
C6 C13 1.5422(16) .
C6 C7 1.5479(16) .
C6 C19 1.5506(16) .
C7 C8 1.3872(16) .
C7 C12 1.3964(17) .
C8 C9 1.3963(17) .
C8 H8 0.9300 .
C9 C10 1.3806(19) .
C10 C11 1.387(2) .
C10 H10 0.9300 .
C11 C12 1.3862(18) .
C11 H11 0.9300 .
C12 H12 0.9300 .
C13 C14 1.3884(17) .
C13 C18 1.3981(17) .
C14 C15 1.3948(18) .
C14 H14 0.9300 .
C15 C16 1.382(2) .
C15 H15 0.9300 .
C16 C17 1.387(2) .
C16 H16 0.9300 .
C17 C18 1.3921(18) .
C17 H17 0.9300 .
C18 H18 0.9300 .
C19 C20 1.3874(17) .
C19 C24 1.3951(17) .
C20 C21 1.3935(18) .
C20 H20 0.9300 .
C21 C22 1.380(2) .
C21 H21 0.9300 .
C22 C23 1.386(2) .
C22 H22 0.9300 .
C23 C24 1.3890(19) .
C23 H23 0.9300 .
C24 H24 0.9300 .
C1S H1S1 0.9600 .
C1S H1S2 0.9600 .
C1S H1S3 0.9600 .

loop_
_geom_torsion_atom_site_label_1
_geom_torsion_atom_site_label_2
_geom_torsion_atom_site_label_3
_geom_torsion_atom_site_label_4
_geom_torsion
_geom_torsion_site_symmetry_1
_geom_torsion_site_symmetry_4
C3 C1 C2 C3 -0.6(2) 2_676 .
C1 C2 C3 C1 0.6(2) . 2_676
C1 C2 C3 C4 -177.87(12) . .
C1 C3 C4 C5 -134(4) 2_676 .
C2 C3 C4 C5 45(4) . .
C3 C4 C5 C6 -27(5) . .
C4 C5 C6 C13 -126(2) . .
C4 C5 C6 C7 -5(2) . .
C4 C5 C6 C19 115(2) . .
C5 C6 C7 C8 -116.11(12) . .
C13 C6 C7 C8 4.01(16) . .
C19 C6 C7 C8 126.77(12) . .
C5 C6 C7 C12 60.25(13) . .
C13 C6 C7 C12 -179.64(11) . .
C19 C6 C7 C12 -56.87(14) . .
C12 C7 C8 C9 -0.80(18) . .
C6 C7 C8 C9 175.55(11) . .
C7 C8 C9 O1 -177.31(12) . .
C7 C8 C9 C10 1.02(19) . .
O1 C9 C10 C11 178.33(13) . .
C8 C9 C10 C11 -0.1(2) . .
C9 C10 C11 C12 -1.1(2) . .
C10 C11 C12 C7 1.4(2) . .
C8 C7 C12 C11 -0.37(19) . .
C6 C7 C12 C11 -176.84(12) . .
C5 C6 C13 C14 7.80(15) . .
C7 C6 C13 C14 -109.27(12) . .
C19 C6 C13 C14 126.22(12) . .
C5 C6 C13 C18 -173.56(10) . .
C7 C6 C13 C18 69.37(13) . .
C19 C6 C13 C18 -55.14(13) . .
C18 C13 C14 C15 -0.07(18) . .
C6 C13 C14 C15 178.58(11) . .
C13 C14 C15 C16 -0.7(2) . .
C14 C15 C16 C17 0.5(2) . .
C15 C16 C17 C18 0.5(2) . .
C16 C17 C18 C13 -1.26(19) . .
C14 C13 C18 C17 1.04(18) . .
C6 C13 C18 C17 -177.64(11) . .
C5 C6 C19 C20 -132.25(12) . .
C13 C6 C19 C20 107.77(12) . .
C7 C6 C19 C20 -16.72(15) . .
C5 C6 C19 C24 48.15(14) . .
C13 C6 C19 C24 -71.84(13) . .
C7 C6 C19 C24 163.67(11) . .
C24 C19 C20 C21 -1.83(19) . .
C6 C19 C20 C21 178.56(11) . .
C19 C20 C21 C22 0.9(2) . .
C20 C21 C22 C23 0.5(2) . .
C21 C22 C23 C24 -0.9(2) . .
C22 C23 C24 C19 -0.1(2) . .
C20 C19 C24 C23 1.4(2) . .
C6 C19 C24 C23 -178.96(12) . .
